data_2220067
loop_
_publ_author_name
'Feng, Min'
'Zhao, Ming'
'Zhang, Jingze'
'Yang, Zaixin'
'Chen, Hong'

_publ_section_title
;
 4-Desoxy-4\b-[(5-methoxy-1<i>H</i>-indol-3-yl)oxalylamino]podophyllotoxin
 methanol solvate
;
_journal_coeditor_code BH2197
_journal_issue 12
_journal_name_full 'Acta Crystallographica Section E'
_journal_page_first o2339
_journal_paper_doi 10.1107/S1600536808035319
_journal_volume 64
_journal_year 2008
_chemical_formula_iupac 'C33 H30 N2 O10, C H4 O'
_chemical_formula_moiety 'C33 H30 N2 O10, C H4 O'
_chemical_formula_sum 'C34 H34 N2 O11'
_chemical_formula_weight 646.63
_chemical_name_systematic
;
4-Desoxy-4\b-[(5-methoxy-1H-indol-3-yl)oxalylamino]podophyllotoxin
methanol solvate
;
_space_group_IT_number 4
_symmetry_cell_setting monoclinic
_symmetry_space_group_name_Hall 'P 2yb'
_symmetry_space_group_name_H-M 'P 1 21 1'
_atom_sites_solution_hydrogens geom
_atom_sites_solution_primary direct
_atom_sites_solution_secondary difmap
_audit_creation_method SHELXL97
_cell_angle_alpha 90.00
_cell_angle_beta 95.58(3)
_cell_angle_gamma 90.00
_cell_formula_units_Z 4
_cell_length_a 12.228(2)
_cell_length_b 9.8360(16)
_cell_length_c 26.667(5)
_cell_measurement_reflns_used 8161
_cell_measurement_temperature 113(2)
_cell_measurement_theta_max 27.4565
_cell_measurement_theta_min 1.6731
_cell_volume 3192.2(10)
_computing_cell_refinement 'CrystalClear (Rigaku/MSC, 2005)'
_computing_data_collection 'CrystalClear (Rigaku/MSC, 2005)'
_computing_data_reduction 'CrystalClear (Rigaku/MSC, 2005)'
_computing_molecular_graphics 'SHELXTL (Sheldrick, 2008)'
_computing_publication_material 'SHELXTL (Sheldrick, 2008)'
_computing_structure_refinement 'SHELXL97 (Sheldrick, 2008)'
_computing_structure_solution 'SHELXS97 (Sheldrick, 2008)'
_diffrn_ambient_temperature 113(2)
_diffrn_detector_area_resol_mean 7.31
_diffrn_measured_fraction_theta_full 0.997
_diffrn_measured_fraction_theta_max 0.997
_diffrn_measurement_device_type 'Rigaku Saturn CCD area-detector'
_diffrn_measurement_method '\w and \f'
_diffrn_radiation_monochromator confocal
_diffrn_radiation_source 'rotating anode'
_diffrn_radiation_type MoK\a
_diffrn_radiation_wavelength 0.71073
_diffrn_reflns_av_R_equivalents 0.0452
_diffrn_reflns_av_sigmaI/netI 0.0492
_diffrn_reflns_limit_h_max 15
_diffrn_reflns_limit_h_min -15
_diffrn_reflns_limit_k_max 11
_diffrn_reflns_limit_k_min -12
_diffrn_reflns_limit_l_max 34
_diffrn_reflns_limit_l_min -31
_diffrn_reflns_number 22853
_diffrn_reflns_theta_full 27.49
_diffrn_reflns_theta_max 27.49
_diffrn_reflns_theta_min 1.53
_diffrn_standards_decay_% 0
_diffrn_standards_interval_count 0
_diffrn_standards_interval_time 0
_diffrn_standards_number 0
_exptl_absorpt_coefficient_mu 0.101
_exptl_absorpt_correction_T_max 0.9879
_exptl_absorpt_correction_T_min 0.9761
_exptl_absorpt_correction_type multi-scan
_exptl_absorpt_process_details '(CrystalClear; Rigaku/MSC, 2005)'
_exptl_crystal_colour yellow
_exptl_crystal_density_diffrn 1.345
_exptl_crystal_density_method 'not measured'
_exptl_crystal_description plate
_exptl_crystal_F_000 1360
_exptl_crystal_size_max 0.24
_exptl_crystal_size_mid 0.22
_exptl_crystal_size_min 0.12
_refine_diff_density_max 0.726
_refine_diff_density_min -0.271
_refine_ls_extinction_coef 0.0201(14)
_refine_ls_extinction_expression Fc^*^=kFc[1+0.001xFc^2^\l^3^/sin(2\q)]^-1/4^
_refine_ls_extinction_method 'SHELXL97 (Sheldrick, 2008)'
_refine_ls_goodness_of_fit_ref 1.032
_refine_ls_hydrogen_treatment mixed
_refine_ls_matrix_type full
_refine_ls_number_constraints 0
_refine_ls_number_parameters 893
_refine_ls_number_reflns 7730
_refine_ls_number_restraints 0
_refine_ls_restrained_S_all 1.033
_refine_ls_R_factor_all 0.0540
_refine_ls_R_factor_gt 0.0470
_refine_ls_shift/su_max 0.001
_refine_ls_shift/su_mean 0.000
_refine_ls_structure_factor_coef Fsqd
_refine_ls_weighting_details 'calc w=1/[\s^2^(Fo^2^)+(0.0825P)^2^] where P=(Fo^2^+2Fc^2^)/3'
_refine_ls_weighting_scheme calc
_refine_ls_wR_factor_gt 0.1207
_refine_ls_wR_factor_ref 0.1265
_reflns_number_gt 6754
_reflns_number_total 7730
_reflns_threshold_expression I>2\s(I)
_cod_data_source_file bh2197.cif
_cod_data_source_block I
_cod_original_cell_volume 3192.2(9)
_cod_original_sg_symbol_H-M 'P 21'
_cod_database_code 2220067
_cod_database_fobs_code 2220067

loop_
_symmetry_equiv_pos_as_xyz
'x, y, z'
'-x, y+1/2, -z'

loop_
_atom_site_type_symbol
_atom_site_label
_atom_site_fract_x
_atom_site_fract_y
_atom_site_fract_z
_atom_site_U_iso_or_equiv
_atom_site_adp_type
_atom_site_calc_flag
_atom_site_refinement_flags
_atom_site_occupancy
O O1 0.9709(2) 0.2102(3) 0.43373(9) 0.0355(6) Uani d . 1
O O2 0.83051(16) 0.5566(2) 0.29071(8) 0.0237(5) Uani d . 1
O O3 0.56989(19) 0.5637(3) 0.22380(9) 0.0430(7) Uani d . 1
O O4 0.7776(2) 1.1791(3) 0.23313(9) 0.0381(6) Uani d . 1
O O5 0.89806(19) 1.2324(3) 0.17487(9) 0.0344(6) Uani d . 1
O O6 0.74319(19) 0.4426(2) 0.07044(9) 0.0318(5) Uani d . 1
O O7 0.8771(2) 0.5210(2) 0.02670(9) 0.0338(5) Uani d . 1
O O8 0.51000(18) 1.0135(3) -0.01957(8) 0.0303(5) Uani d . 1
O O9 0.59367(17) 0.9543(2) -0.10683(8) 0.0251(5) Uani d . 1
O O10 0.79144(17) 0.8430(3) -0.10779(8) 0.0285(5) Uani d . 1
O O11 1.10961(19) 0.6741(2) 0.06729(8) 0.0293(5) Uani d . 1
O O12 0.96392(17) 0.7624(2) 0.23470(8) 0.0252(5) Uani d . 1
O O13 1.0023(2) 1.0455(3) 0.31461(8) 0.0324(5) Uani d . 1
O O14 0.45644(19) 0.9379(3) 0.28103(9) 0.0392(6) Uani d . 1
O O15 0.39852(17) 0.7404(3) 0.31787(9) 0.0350(6) Uani d . 1
O O16 1.05011(18) 0.7382(3) 0.45386(8) 0.0312(5) Uani d . 1
O O17 0.97883(19) 0.5355(2) 0.47195(8) 0.0296(5) Uani d . 1
O O18 0.59318(19) 0.8892(2) 0.55775(8) 0.0273(5) Uani d . 1
O O19 0.61900(16) 0.6673(2) 0.61567(7) 0.0238(5) Uani d . 1
O O20 0.7020(2) 0.4377(2) 0.58168(8) 0.0319(5) Uani d . 1
N N1 0.5534(2) 0.3107(3) 0.34849(10) 0.0280(6) Uani d . 1
H H1 0.490(3) 0.275(4) 0.3584(14) 0.034 Uiso d . 1
N N2 0.7327(2) 0.6542(3) 0.20608(9) 0.0229(5) Uani d . 1
H H2 0.812(3) 0.671(4) 0.2177(13) 0.027 Uiso d . 1
N N3 1.2084(2) 1.0934(3) 0.19960(10) 0.0249(6) Uani d . 1
H H3A 1.252(3) 1.166(4) 0.2089(14) 0.030 Uiso d . 1
N N4 0.8928(2) 0.8590(3) 0.31837(9) 0.0212(5) Uani d . 1
H H4A 0.865(3) 0.788(4) 0.3026(13) 0.025 Uiso d . 1
C C1 1.0619(3) 0.2694(4) 0.41211(13) 0.0358(8) Uani d . 1
H H1A 1.0601 0.2424 0.3767 0.054 Uiso calc R 1
H H1B 1.1306 0.2379 0.4304 0.054 Uiso calc R 1
H H1C 1.0576 0.3687 0.4144 0.054 Uiso calc R 1
C C2 0.8683(3) 0.2420(3) 0.41280(12) 0.0261(7) Uani d . 1
C C3 0.7839(3) 0.1797(3) 0.43615(12) 0.0294(7) Uani d . 1
H H3 0.8015 0.1254 0.4653 0.035 Uiso calc R 1
C C4 0.6750(3) 0.1962(3) 0.41739(12) 0.0292(7) Uani d . 1
H H4 0.6173 0.1532 0.4329 0.035 Uiso calc R 1
C C5 0.6535(3) 0.2779(3) 0.37513(11) 0.0242(6) Uani d . 1
C C6 0.5696(3) 0.3946(3) 0.31033(11) 0.0262(7) Uani d . 1
H H6 0.5134 0.4301 0.2869 0.031 Uiso calc R 1
C C7 0.6824(2) 0.4218(3) 0.31032(11) 0.0216(6) Uani d . 1
C C8 0.7367(2) 0.3440(3) 0.35189(10) 0.0200(6) Uani d . 1
C C9 0.8474(2) 0.3262(3) 0.37056(11) 0.0232(6) Uani d . 1
H H9 0.9052 0.3693 0.3552 0.028 Uiso calc R 1
C C10 0.7340(2) 0.5197(3) 0.28133(10) 0.0202(6) Uani d . 1
C C11 0.6682(2) 0.5823(3) 0.23466(11) 0.0252(7) Uani d . 1
C C12 0.6859(2) 0.7245(3) 0.16045(11) 0.0238(6) Uani d . 1
H H12 0.6060 0.7400 0.1634 0.029 Uiso calc R 1
C C13 0.6968(2) 0.6420(3) 0.11236(11) 0.0227(6) Uani d . 1
H H13 0.6432 0.6794 0.0851 0.027 Uiso calc R 1
C C14 0.6835(3) 0.4872(4) 0.11279(13) 0.0305(7) Uani d . 1
H H14A 0.7163 0.4479 0.1450 0.037 Uiso calc R 1
H H14B 0.6051 0.4610 0.1075 0.037 Uiso calc R 1
C C15 0.8175(3) 0.5382(3) 0.05986(12) 0.0268(7) Uani d . 1
C C16 0.8111(2) 0.6562(3) 0.09543(10) 0.0211(6) Uani d . 1
H H16 0.8642 0.6368 0.1255 0.025 Uiso calc R 1
C C17 0.8347(2) 0.8009(3) 0.07850(10) 0.0195(6) Uani d . 1
H H17 0.9144 0.8065 0.0732 0.023 Uiso calc R 1
C C18 0.8143(2) 0.8956(3) 0.12187(11) 0.0209(6) Uani d . 1
C C19 0.8700(2) 1.0211(3) 0.12473(11) 0.0236(6) Uani d . 1
H H19 0.9181 1.0461 0.1004 0.028 Uiso calc R 1
C C20 0.8522(2) 1.1066(3) 0.16423(12) 0.0254(6) Uani d . 1
C C21 0.8708(3) 1.2608(4) 0.22494(13) 0.0362(8) Uani d . 1
H H21A 0.9334 1.2381 0.2499 0.043 Uiso calc R 1
H H21B 0.8531 1.3584 0.2284 0.043 Uiso calc R 1
C C22 0.7809(3) 1.0735(3) 0.19899(12) 0.0278(7) Uani d . 1
C C23 0.7237(2) 0.9546(4) 0.19687(11) 0.0260(7) Uani d . 1
H H23 0.6733 0.9344 0.2208 0.031 Uiso calc R 1
C C24 0.7416(2) 0.8628(3) 0.15812(10) 0.0222(6) Uani d . 1
C C25 0.7684(2) 0.8429(3) 0.02942(10) 0.0196(6) Uani d . 1
C C26 0.6673(2) 0.9084(3) 0.02973(11) 0.0225(6) Uani d . 1
H H26 0.6383 0.9271 0.0608 0.027 Uiso calc R 1
C C27 0.6086(2) 0.9465(3) -0.01582(11) 0.0225(6) Uani d . 1
C C28 0.6521(2) 0.9191(3) -0.06129(11) 0.0233(6) Uani d . 1
C C29 0.7545(2) 0.8577(3) -0.06123(11) 0.0213(6) Uani d . 1
C C30 0.8123(2) 0.8184(3) -0.01594(11) 0.0226(6) Uani d . 1
H H30 0.8816 0.7748 -0.0160 0.027 Uiso calc R 1
C C31 0.4672(3) 1.0519(5) 0.02636(14) 0.0418(9) Uani d . 1
H H31A 0.4544 0.9702 0.0460 0.063 Uiso calc R 1
H H31B 0.3978 1.1008 0.0187 0.063 Uiso calc R 1
H H31C 0.5202 1.1109 0.0459 0.063 Uiso calc R 1
C C32 0.6137(3) 1.0929(4) -0.12153(14) 0.0344(8) Uani d . 1
H H32A 0.5877 1.1554 -0.0967 0.052 Uiso calc R 1
H H32B 0.5744 1.1109 -0.1547 0.052 Uiso calc R 1
H H32C 0.6927 1.1063 -0.1232 0.052 Uiso calc R 1
C C33 0.9057(3) 0.8143(5) -0.10879(13) 0.0363(8) Uani d . 1
H H33A 0.9491 0.8824 -0.0888 0.054 Uiso calc R 1
H H33B 0.9245 0.8170 -0.1437 0.054 Uiso calc R 1
H H33C 0.9218 0.7237 -0.0946 0.054 Uiso calc R 1
C C34 1.1325(3) 0.6781(4) 0.01564(12) 0.0318(7) Uani d . 1
H H34A 1.1113 0.7670 0.0012 0.048 Uiso calc R 1
H H34B 1.0906 0.6066 -0.0032 0.048 Uiso calc R 1
H H34C 1.2112 0.6634 0.0136 0.048 Uiso calc R 1
C C35 1.1422(2) 0.7832(3) 0.09760(11) 0.0228(6) Uani d . 1
C C36 1.2157(2) 0.8833(3) 0.08386(12) 0.0256(6) Uani d . 1
H H36 1.2449 0.8779 0.0522 0.031 Uiso calc R 1
C C37 1.2456(3) 0.9898(3) 0.11633(12) 0.0268(7) Uani d . 1
H H37 1.2959 1.0575 0.1076 0.032 Uiso calc R 1
C C38 1.1995(2) 0.9946(3) 0.16239(11) 0.0235(6) Uani d . 1
C C39 1.1422(2) 1.0624(3) 0.23537(11) 0.0220(6) Uani d . 1
H H39 1.1337 1.1159 0.2644 0.026 Uiso calc R 1
C C40 1.0877(2) 0.9400(3) 0.22359(11) 0.0208(6) Uani d . 1
C C41 1.1253(2) 0.8955(3) 0.17615(11) 0.0196(6) Uani d . 1
C C42 1.0986(2) 0.7857(3) 0.14365(11) 0.0214(6) Uani d . 1
H H42 1.0517 0.7148 0.1530 0.026 Uiso calc R 1
C C43 1.0061(2) 0.8723(3) 0.24936(10) 0.0206(6) Uani d . 1
C C44 0.9674(2) 0.9361(3) 0.29783(10) 0.0216(6) Uani d . 1
C C45 0.8387(2) 0.9029(3) 0.36257(10) 0.0218(6) Uani d . 1
H H45 0.8402 1.0044 0.3644 0.026 Uiso calc R 1
C C46 0.8942(2) 0.8449(3) 0.41195(11) 0.0221(6) Uani d . 1
H H46 0.8586 0.8860 0.4406 0.027 Uiso calc R 1
C C47 1.0178(3) 0.8571(4) 0.42313(12) 0.0289(7) Uani d . 1
H H47A 1.0542 0.8567 0.3916 0.035 Uiso calc R 1
H H47B 1.0375 0.9420 0.4418 0.035 Uiso calc R 1
C C48 0.9684(3) 0.6421(3) 0.45032(11) 0.0254(7) Uani d . 1
C C49 0.8766(2) 0.6920(3) 0.41273(11) 0.0216(6) Uani d . 1
H H49 0.8944 0.6581 0.3791 0.026 Uiso calc R 1
C C50 0.7568(2) 0.6525(3) 0.41697(10) 0.0210(6) Uani d . 1
H H50 0.7486 0.5558 0.4057 0.025 Uiso calc R 1
C C51 0.6837(2) 0.7376(3) 0.37934(10) 0.0208(6) Uani d . 1
C C52 0.5740(2) 0.6926(3) 0.36810(11) 0.0235(6) Uani d . 1
H H52 0.5484 0.6129 0.3834 0.028 Uiso calc R 1
C C53 0.5061(2) 0.7661(3) 0.33488(12) 0.0257(7) Uani d . 1
C C54 0.3728(4) 0.8367(6) 0.2790(2) 0.0734(17) Uani d . 1
H H54A 0.3010 0.8796 0.2832 0.088 Uiso calc R 1
H H54B 0.3673 0.7906 0.2458 0.088 Uiso calc R 1
C C55 0.5417(3) 0.8846(4) 0.31276(12) 0.0284(7) Uani d . 1
C C56 0.6461(2) 0.9325(3) 0.32251(11) 0.0247(6) Uani d . 1
H H56 0.6691 1.0140 0.3076 0.030 Uiso calc R 1
C C57 0.7191(2) 0.8550(3) 0.35611(10) 0.0203(6) Uani d . 1
C C58 0.7206(2) 0.6588(3) 0.47014(11) 0.0202(6) Uani d . 1
C C59 0.6749(2) 0.7768(3) 0.48856(11) 0.0216(6) Uani d . 1
H H59 0.6664 0.8554 0.4679 0.026 Uiso calc R 1
C C60 0.6418(2) 0.7796(3) 0.53700(11) 0.0197(6) Uani d . 1
C C61 0.6544(2) 0.6648(3) 0.56788(11) 0.0207(6) Uani d . 1
C C62 0.6964(2) 0.5457(3) 0.54896(11) 0.0212(6) Uani d . 1
C C63 0.7300(2) 0.5425(3) 0.50054(11) 0.0235(6) Uani d . 1
H H63 0.7595 0.4612 0.4881 0.028 Uiso calc R 1
C C64 0.5741(3) 1.0045(3) 0.52584(13) 0.0303(7) Uani d . 1
H H64A 0.6446 1.0426 0.5182 0.045 Uiso calc R 1
H H64B 0.5331 1.0732 0.5429 0.045 Uiso calc R 1
H H64C 0.5315 0.9770 0.4945 0.045 Uiso calc R 1
C C65 0.7057(3) 0.6693(6) 0.65580(12) 0.0495(12) Uani d . 1
H H65A 0.7580 0.5963 0.6508 0.074 Uiso calc R 1
H H65B 0.6748 0.6559 0.6880 0.074 Uiso calc R 1
H H65C 0.7435 0.7572 0.6561 0.074 Uiso calc R 1
C C66 0.6889(3) 0.3055(3) 0.55972(13) 0.0300(7) Uani d . 1
H H66A 0.6229 0.3040 0.5358 0.045 Uiso calc R 1
H H66B 0.6816 0.2382 0.5863 0.045 Uiso calc R 1
H H66C 0.7534 0.2837 0.5421 0.045 Uiso calc R 1
O O21 0.3925(2) 0.2634(4) 0.18772(15) 0.0800(13) Uani d . 1
H H21 0.3869 0.3251 0.1659 0.120 Uiso calc R 1
C C67 0.4991(4) 0.2072(5) 0.19056(18) 0.0584(13) Uani d . 1
H H67A 0.5536 0.2796 0.1974 0.088 Uiso calc R 1
H H67B 0.5103 0.1631 0.1585 0.088 Uiso calc R 1
H H67C 0.5075 0.1399 0.2178 0.088 Uiso calc R 1
O O22 0.1884(6) 0.3747(4) 0.24506(19) 0.0478(17) Uani d PD 0.522(5)
H H22 0.1301 0.3932 0.2579 0.072 Uiso calc PR 0.522(5)
C C68 0.2343(10) 0.4948(7) 0.2278(3) 0.065(3) Uani d PD 0.522(5)
H H68A 0.1854 0.5715 0.2328 0.097 Uiso calc PR 0.522(5)
H H68B 0.2437 0.4859 0.1919 0.097 Uiso calc PR 0.522(5)
H H68C 0.3060 0.5108 0.2467 0.097 Uiso calc PR 0.522(5)
O O23 0.0596(3) 0.4971(5) 0.3106(2) 0.0326(13) Uani d PD 0.478(5)
H H23A 0.0792 0.4853 0.2816 0.049 Uiso calc PR 0.478(5)
C C69 0.1315(5) 0.5923(8) 0.3374(3) 0.0304(16) Uani d PD 0.478(5)
H H69A 0.1370 0.6743 0.3169 0.046 Uiso calc PR 0.478(5)
H H69B 0.2045 0.5516 0.3444 0.046 Uiso calc PR 0.478(5)
H H69C 0.1024 0.6164 0.3691 0.046 Uiso calc PR 0.478(5)

loop_
_atom_site_aniso_label
_atom_site_aniso_U_11
_atom_site_aniso_U_22
_atom_site_aniso_U_33
_atom_site_aniso_U_12
_atom_site_aniso_U_13
_atom_site_aniso_U_23
O1 0.0363(13) 0.0429(14) 0.0266(13) 0.0155(12) 0.0001(10) 0.0051(10)
O2 0.0213(10) 0.0284(11) 0.0208(11) -0.0039(9) -0.0014(8) 0.0040(9)
O3 0.0254(11) 0.0656(19) 0.0363(14) -0.0155(12) -0.0068(10) 0.0265(13)
O4 0.0387(13) 0.0425(15) 0.0340(14) -0.0010(12) 0.0082(10) -0.0162(12)
O5 0.0371(13) 0.0304(12) 0.0361(14) -0.0064(11) 0.0060(10) -0.0111(11)
O6 0.0366(12) 0.0269(12) 0.0304(12) -0.0036(11) -0.0037(10) -0.0030(10)
O7 0.0407(13) 0.0297(13) 0.0307(13) 0.0034(11) 0.0017(10) -0.0055(10)
O8 0.0249(11) 0.0442(14) 0.0213(11) 0.0112(10) -0.0004(8) -0.0018(10)
O9 0.0253(10) 0.0310(12) 0.0175(10) -0.0014(10) -0.0055(8) 0.0018(9)
O10 0.0259(11) 0.0428(13) 0.0172(11) 0.0039(10) 0.0034(8) -0.0004(10)
O11 0.0388(12) 0.0294(12) 0.0207(11) -0.0006(10) 0.0074(9) -0.0050(9)
O12 0.0261(10) 0.0260(11) 0.0244(11) -0.0060(9) 0.0068(8) -0.0036(9)
O13 0.0405(13) 0.0311(12) 0.0271(12) -0.0126(11) 0.0110(10) -0.0063(10)
O14 0.0284(12) 0.0488(16) 0.0386(14) 0.0029(12) -0.0063(10) 0.0109(12)
O15 0.0224(11) 0.0519(16) 0.0297(12) -0.0015(11) -0.0033(9) 0.0046(11)
O16 0.0275(11) 0.0417(13) 0.0235(12) -0.0037(11) -0.0026(9) 0.0051(10)
O17 0.0359(12) 0.0297(12) 0.0229(11) 0.0067(10) 0.0019(9) 0.0017(10)
O18 0.0383(12) 0.0229(11) 0.0221(11) 0.0075(10) 0.0099(9) 0.0011(9)
O19 0.0262(10) 0.0305(11) 0.0155(10) 0.0048(9) 0.0063(8) 0.0044(9)
O20 0.0516(14) 0.0228(11) 0.0225(11) 0.0046(11) 0.0091(10) 0.0051(9)
N1 0.0249(13) 0.0355(16) 0.0239(14) -0.0089(12) 0.0031(10) 0.0049(11)
N2 0.0196(12) 0.0315(14) 0.0170(12) -0.0044(11) -0.0013(9) 0.0077(11)
N3 0.0254(12) 0.0260(14) 0.0231(13) -0.0092(12) 0.0013(10) 0.0005(10)
N4 0.0240(12) 0.0241(13) 0.0161(12) -0.0037(11) 0.0043(9) -0.0018(10)
C1 0.0304(17) 0.046(2) 0.0301(18) 0.0113(16) -0.0041(13) -0.0047(16)
C2 0.0342(16) 0.0246(15) 0.0193(15) 0.0072(14) 0.0015(12) -0.0019(12)
C3 0.0482(19) 0.0238(16) 0.0170(15) 0.0076(15) 0.0075(13) 0.0025(12)
C4 0.0441(18) 0.0257(17) 0.0188(15) -0.0033(15) 0.0088(13) 0.0027(12)
C5 0.0305(15) 0.0228(15) 0.0197(15) -0.0030(13) 0.0039(12) 0.0003(12)
C6 0.0257(15) 0.0341(17) 0.0186(15) -0.0069(14) 0.0016(11) 0.0053(13)
C7 0.0228(14) 0.0240(15) 0.0181(14) -0.0034(13) 0.0022(11) 0.0013(11)
C8 0.0291(15) 0.0165(13) 0.0149(13) -0.0001(12) 0.0041(11) -0.0022(11)
C9 0.0262(14) 0.0200(15) 0.0237(15) 0.0009(13) 0.0042(12) -0.0033(12)
C10 0.0197(13) 0.0250(15) 0.0161(13) -0.0026(12) 0.0032(10) -0.0014(11)
C11 0.0256(14) 0.0327(17) 0.0164(14) -0.0040(13) -0.0014(11) 0.0047(12)
C12 0.0220(14) 0.0313(16) 0.0174(14) -0.0017(13) -0.0018(11) 0.0056(12)
C13 0.0226(14) 0.0270(16) 0.0176(14) -0.0034(12) -0.0034(11) 0.0043(12)
C14 0.0326(16) 0.0294(17) 0.0283(17) -0.0092(14) -0.0035(13) 0.0062(14)
C15 0.0291(15) 0.0239(15) 0.0261(16) 0.0025(14) -0.0048(12) -0.0012(13)
C16 0.0217(13) 0.0251(15) 0.0158(14) -0.0011(12) -0.0021(11) 0.0003(11)
C17 0.0186(13) 0.0243(15) 0.0155(13) 0.0008(12) 0.0011(10) -0.0017(11)
C18 0.0214(13) 0.0237(15) 0.0171(14) 0.0025(12) -0.0004(11) 0.0012(11)
C19 0.0228(14) 0.0256(16) 0.0228(15) 0.0012(13) 0.0034(11) 0.0012(12)
C20 0.0238(14) 0.0262(15) 0.0257(16) 0.0005(13) 0.0007(12) -0.0015(12)
C21 0.0429(19) 0.0313(18) 0.0336(19) -0.0021(16) 0.0002(15) -0.0104(15)
C22 0.0292(16) 0.0317(18) 0.0227(16) 0.0057(14) 0.0023(12) -0.0073(13)
C23 0.0262(15) 0.0341(18) 0.0185(15) 0.0001(14) 0.0059(11) 0.0024(13)
C24 0.0209(13) 0.0307(16) 0.0146(13) 0.0008(13) -0.0001(10) 0.0013(12)
C25 0.0225(13) 0.0193(14) 0.0165(13) 0.0008(12) -0.0006(10) 0.0010(11)
C26 0.0221(13) 0.0251(15) 0.0203(14) 0.0006(12) 0.0021(11) 0.0021(12)
C27 0.0190(13) 0.0268(16) 0.0214(14) 0.0001(12) 0.0003(11) 0.0016(12)
C28 0.0242(14) 0.0257(15) 0.0189(14) 0.0008(13) -0.0036(11) 0.0006(12)
C29 0.0241(14) 0.0241(15) 0.0161(13) 0.0006(13) 0.0039(10) -0.0029(11)
C30 0.0195(13) 0.0256(16) 0.0222(15) 0.0008(12) -0.0006(11) -0.0008(12)
C31 0.0315(18) 0.065(3) 0.0295(18) 0.0187(19) 0.0044(14) -0.0022(18)
C32 0.0369(18) 0.0341(19) 0.0296(18) -0.0012(15) -0.0102(14) 0.0079(14)
C33 0.0264(16) 0.060(2) 0.0233(17) 0.0033(17) 0.0080(12) -0.0068(16)
C34 0.0459(19) 0.0319(17) 0.0177(15) 0.0054(16) 0.0036(13) -0.0037(13)
C35 0.0236(14) 0.0237(15) 0.0211(15) 0.0034(13) 0.0020(11) -0.0009(12)
C36 0.0262(15) 0.0294(17) 0.0221(15) 0.0008(13) 0.0067(12) 0.0020(13)
C37 0.0271(15) 0.0299(16) 0.0244(16) -0.0056(14) 0.0078(12) 0.0037(13)
C38 0.0220(14) 0.0267(15) 0.0217(15) -0.0021(12) 0.0019(11) 0.0022(12)
C39 0.0203(13) 0.0276(16) 0.0177(14) -0.0021(12) 0.0003(10) 0.0015(12)
C40 0.0208(13) 0.0240(15) 0.0168(13) -0.0014(12) -0.0014(10) 0.0012(11)
C41 0.0156(12) 0.0231(15) 0.0204(14) 0.0018(11) 0.0025(10) 0.0019(11)
C42 0.0180(13) 0.0259(15) 0.0202(15) 0.0014(12) 0.0019(10) 0.0015(12)
C43 0.0217(13) 0.0247(15) 0.0156(13) -0.0017(12) 0.0021(10) -0.0007(11)
C44 0.0225(13) 0.0266(15) 0.0154(13) -0.0004(13) 0.0009(10) -0.0002(12)
C45 0.0261(14) 0.0243(15) 0.0158(14) -0.0039(12) 0.0063(11) -0.0011(11)
C46 0.0248(14) 0.0271(15) 0.0152(14) -0.0017(13) 0.0054(11) 0.0000(11)
C47 0.0296(16) 0.0368(18) 0.0199(15) -0.0076(15) -0.0001(12) 0.0021(13)
C48 0.0251(14) 0.0316(18) 0.0200(15) 0.0035(13) 0.0041(11) -0.0053(13)
C49 0.0214(14) 0.0276(16) 0.0159(14) 0.0001(12) 0.0019(11) -0.0037(11)
C50 0.0255(14) 0.0217(15) 0.0160(14) 0.0001(12) 0.0024(11) -0.0005(11)
C51 0.0241(14) 0.0257(15) 0.0129(13) 0.0001(13) 0.0042(11) -0.0038(11)
C52 0.0241(14) 0.0275(16) 0.0196(15) -0.0009(13) 0.0059(11) -0.0009(12)
C53 0.0216(14) 0.0338(17) 0.0220(15) -0.0028(13) 0.0041(11) -0.0039(13)
C54 0.045(2) 0.072(3) 0.096(4) -0.017(2) -0.029(2) 0.045(3)
C55 0.0277(15) 0.0354(18) 0.0212(15) 0.0058(14) -0.0026(12) 0.0018(13)
C56 0.0309(15) 0.0264(16) 0.0173(14) -0.0005(14) 0.0051(11) 0.0001(12)
C57 0.0217(13) 0.0249(15) 0.0143(13) -0.0004(12) 0.0023(10) -0.0035(11)
C58 0.0209(13) 0.0212(14) 0.0189(14) -0.0041(12) 0.0029(11) -0.0007(11)
C59 0.0251(14) 0.0201(14) 0.0193(14) -0.0004(12) 0.0010(11) 0.0020(11)
C60 0.0169(12) 0.0225(15) 0.0196(14) 0.0013(12) 0.0018(10) -0.0039(12)
C61 0.0188(13) 0.0277(15) 0.0159(13) -0.0012(12) 0.0036(10) 0.0002(12)
C62 0.0235(14) 0.0200(14) 0.0200(14) 0.0000(12) 0.0012(11) 0.0048(12)
C63 0.0264(15) 0.0207(14) 0.0234(15) 0.0010(13) 0.0024(11) -0.0017(12)
C64 0.0374(17) 0.0230(16) 0.0319(18) 0.0067(14) 0.0108(14) 0.0035(13)
C65 0.0361(18) 0.099(4) 0.0131(16) 0.017(2) -0.0003(13) -0.0042(19)
C66 0.0288(16) 0.0245(16) 0.0369(19) 0.0046(14) 0.0040(13) 0.0034(14)
O21 0.0418(16) 0.083(3) 0.109(3) -0.0281(18) -0.0256(17) 0.069(2)
C67 0.051(2) 0.062(3) 0.060(3) -0.007(2) -0.011(2) 0.027(2)
O22 0.095(5) 0.017(2) 0.034(3) -0.002(3) 0.022(3) -0.0010(19)
C68 0.141(10) 0.025(4) 0.031(4) -0.021(5) 0.019(5) -0.005(3)
O23 0.0067(19) 0.039(3) 0.053(3) 0.0004(19) 0.0034(19) 0.008(2)
C69 0.022(3) 0.040(4) 0.030(4) 0.005(3) 0.005(3) -0.009(3)

loop_
_atom_type_symbol
_atom_type_description
_atom_type_scat_dispersion_real
_atom_type_scat_dispersion_imag
_atom_type_scat_source
C C 0.0033 0.0000 'International Tables Vol C Tables 4.2.6.8 and 6.1.1.4'
H H 0.0000 0.0000 'International Tables Vol C Tables 4.2.6.8 and 6.1.1.4'
N N 0.0061 0.0000 'International Tables Vol C Tables 4.2.6.8 and 6.1.1.4'
O O 0.0106 0.0000 'International Tables Vol C Tables 4.2.6.8 and 6.1.1.4'

loop_
_geom_angle_atom_site_label_1
_geom_angle_atom_site_label_2
_geom_angle_atom_site_label_3
_geom_angle
C2 O1 C1 117.7(3)
C22 O4 C21 104.3(2)
C20 O5 C21 103.9(3)
C15 O6 C14 110.2(2)
C27 O8 C31 117.2(2)
C28 O9 C32 112.6(2)
C29 O10 C33 116.6(2)
C35 O11 C34 118.0(3)
C55 O14 C54 104.8(3)
C53 O15 C54 104.9(3)
C48 O16 C47 110.9(2)
C60 O18 C64 115.9(2)
C61 O19 C65 114.4(2)
C62 O20 C66 116.6(2)
C6 N1 C5 110.1(3)
C6 N1 H1 130(2)
C5 N1 H1 120(2)
C11 N2 C12 120.9(2)
C11 N2 H2 121(2)
C12 N2 H2 118(2)
C39 N3 C38 109.7(3)
C39 N3 H3A 111(2)
C38 N3 H3A 138(2)
C44 N4 C45 122.5(3)
C44 N4 H4A 121(2)
C45 N4 H4A 116(2)
O1 C1 H1A 109.5
O1 C1 H1B 109.5
H1A C1 H1B 109.5
O1 C1 H1C 109.5
H1A C1 H1C 109.5
H1B C1 H1C 109.5
O1 C2 C3 114.1(3)
O1 C2 C9 123.8(3)
C3 C2 C9 122.1(3)
C4 C3 C2 120.9(3)
C4 C3 H3 119.6
C2 C3 H3 119.6
C3 C4 C5 117.4(3)
C3 C4 H4 121.3
C5 C4 H4 121.3
C4 C5 N1 129.6(3)
C4 C5 C8 122.6(3)
N1 C5 C8 107.8(3)
N1 C6 C7 109.6(3)
N1 C6 H6 125.2
C7 C6 H6 125.2
C6 C7 C10 128.1(3)
C6 C7 C8 105.9(3)
C10 C7 C8 125.3(3)
C5 C8 C9 120.0(3)
C5 C8 C7 106.5(3)
C9 C8 C7 133.4(3)
C2 C9 C8 116.9(3)
C2 C9 H9 121.6
C8 C9 H9 121.6
O2 C10 C7 123.7(3)
O2 C10 C11 117.3(3)
C7 C10 C11 119.0(2)
O3 C11 N2 124.1(3)
O3 C11 C10 123.7(3)
N2 C11 C10 112.1(2)
N2 C12 C24 108.4(2)
N2 C12 C13 112.7(3)
C24 C12 C13 111.3(2)
N2 C12 H12 108.1
C24 C12 H12 108.1
C13 C12 H12 108.1
C16 C13 C14 101.3(3)
C16 C13 C12 110.9(2)
C14 C13 C12 120.1(3)
C16 C13 H13 108.0
C14 C13 H13 108.0
C12 C13 H13 108.0
O6 C14 C13 103.3(3)
O6 C14 H14A 111.1
C13 C14 H14A 111.1
O6 C14 H14B 111.1
C13 C14 H14B 111.1
H14A C14 H14B 109.1
O7 C15 O6 121.2(3)
O7 C15 C16 129.7(3)
O6 C15 C16 109.1(3)
C15 C16 C13 102.8(2)
C15 C16 C17 120.6(2)
C13 C16 C17 112.3(2)
C15 C16 H16 106.8
C13 C16 H16 106.8
C17 C16 H16 106.8
C18 C17 C25 111.9(2)
C18 C17 C16 107.2(2)
C25 C17 C16 113.9(2)
C18 C17 H17 107.9
C25 C17 H17 107.9
C16 C17 H17 107.9
C19 C18 C24 119.8(3)
C19 C18 C17 117.5(3)
C24 C18 C17 122.7(3)
C20 C19 C18 117.6(3)
C20 C19 H19 121.2
C18 C19 H19 121.2
C22 C20 O5 110.3(3)
C22 C20 C19 121.9(3)
O5 C20 C19 127.8(3)
O4 C21 O5 107.1(3)
O4 C21 H21A 110.3
O5 C21 H21A 110.3
O4 C21 H21B 110.3
O5 C21 H21B 110.3
H21A C21 H21B 108.6
C23 C22 C20 122.2(3)
C23 C22 O4 128.6(3)
C20 C22 O4 109.1(3)
C22 C23 C24 117.8(3)
C22 C23 H23 121.1
C24 C23 H23 121.1
C23 C24 C18 120.6(3)
C23 C24 C12 116.2(3)
C18 C24 C12 123.0(3)
C30 C25 C26 120.2(3)
C30 C25 C17 118.7(3)
C26 C25 C17 121.1(3)
C25 C26 C27 119.9(3)
C25 C26 H26 120.1
C27 C26 H26 120.1
O8 C27 C28 115.8(3)
O8 C27 C26 124.4(3)
C28 C27 C26 119.7(3)
C29 C28 O9 119.7(3)
C29 C28 C27 120.1(3)
O9 C28 C27 120.2(3)
O10 C29 C28 114.9(3)
O10 C29 C30 124.9(3)
C28 C29 C30 120.1(3)
C25 C30 C29 120.0(3)
C25 C30 H30 120.0
C29 C30 H30 120.0
O8 C31 H31A 109.5
O8 C31 H31B 109.5
H31A C31 H31B 109.5
O8 C31 H31C 109.5
H31A C31 H31C 109.5
H31B C31 H31C 109.5
O9 C32 H32A 109.5
O9 C32 H32B 109.5
H32A C32 H32B 109.5
O9 C32 H32C 109.5
H32A C32 H32C 109.5
H32B C32 H32C 109.5
O10 C33 H33A 109.5
O10 C33 H33B 109.5
H33A C33 H33B 109.5
O10 C33 H33C 109.5
H33A C33 H33C 109.5
H33B C33 H33C 109.5
O11 C34 H34A 109.5
O11 C34 H34B 109.5
H34A C34 H34B 109.5
O11 C34 H34C 109.5
H34A C34 H34C 109.5
H34B C34 H34C 109.5
O11 C35 C42 114.7(3)
O11 C35 C36 123.3(3)
C42 C35 C36 122.0(3)
C37 C36 C35 120.3(3)
C37 C36 H36 119.9
C35 C36 H36 119.9
C36 C37 C38 117.9(3)
C36 C37 H37 121.0
C38 C37 H37 121.0
N3 C38 C37 129.8(3)
N3 C38 C41 107.9(2)
C37 C38 C41 122.1(3)
N3 C39 C40 110.1(3)
N3 C39 H39 125.0
C40 C39 H39 125.0
C39 C40 C43 129.3(3)
C39 C40 C41 105.7(3)
C43 C40 C41 124.9(3)
C38 C41 C42 119.4(3)
C38 C41 C40 106.6(3)
C42 C41 C40 133.9(3)
C35 C42 C41 118.2(3)
C35 C42 H42 120.9
C41 C42 H42 120.9
O12 C43 C40 122.7(3)
O12 C43 C44 117.6(3)
C40 C43 C44 119.7(3)
O13 C44 N4 125.0(3)
O13 C44 C43 122.4(3)
N4 C44 C43 112.7(3)
N4 C45 C57 108.6(2)
N4 C45 C46 112.6(2)
C57 C45 C46 108.7(2)
N4 C45 H45 109.0
C57 C45 H45 109.0
C46 C45 H45 109.0
C47 C46 C49 102.4(3)
C47 C46 C45 119.3(2)
C49 C46 C45 109.2(2)
C47 C46 H46 108.5
C49 C46 H46 108.5
C45 C46 H46 108.5
O16 C47 C46 104.9(2)
O16 C47 H47A 110.8
C46 C47 H47A 110.8
O16 C47 H47B 110.8
C46 C47 H47B 110.8
H47A C47 H47B 108.8
O17 C48 O16 121.8(3)
O17 C48 C49 129.8(3)
O16 C48 C49 108.1(3)
C48 C49 C46 103.5(2)
C48 C49 C50 121.5(3)
C46 C49 C50 113.0(3)
C48 C49 H49 105.9
C46 C49 H49 105.9
C50 C49 H49 105.9
C58 C50 C51 112.5(2)
C58 C50 C49 115.1(2)
C51 C50 C49 108.4(2)
C58 C50 H50 106.8
C51 C50 H50 106.8
C49 C50 H50 106.8
C57 C51 C52 119.5(3)
C57 C51 C50 123.8(3)
C52 C51 C50 116.7(3)
C53 C52 C51 118.4(3)
C53 C52 H52 120.8
C51 C52 H52 120.8
C52 C53 O15 128.4(3)
C52 C53 C55 121.6(3)
O15 C53 C55 110.0(3)
O15 C54 O14 109.4(3)
O15 C54 H54A 109.8
O14 C54 H54A 109.8
O15 C54 H54B 109.8
O14 C54 H54B 109.8
H54A C54 H54B 108.3
C56 C55 O14 128.6(3)
C56 C55 C53 122.2(3)
O14 C55 C53 109.2(3)
C55 C56 C57 117.0(3)
C55 C56 H56 121.5
C57 C56 H56 121.5
C51 C57 C56 121.2(3)
C51 C57 C45 122.6(3)
C56 C57 C45 116.1(3)
C59 C58 C63 119.2(3)
C59 C58 C50 121.5(3)
C63 C58 C50 119.3(3)
C60 C59 C58 120.4(3)
C60 C59 H59 119.8
C58 C59 H59 119.8
O18 C60 C59 124.5(3)
O18 C60 C61 115.1(2)
C59 C60 C61 120.4(3)
O19 C61 C62 120.4(3)
O19 C61 C60 120.2(3)
C62 C61 C60 119.3(3)
O20 C62 C63 124.8(3)
O20 C62 C61 114.7(3)
C63 C62 C61 120.5(3)
C62 C63 C58 120.2(3)
C62 C63 H63 119.9
C58 C63 H63 119.9
O18 C64 H64A 109.5
O18 C64 H64B 109.5
H64A C64 H64B 109.5
O18 C64 H64C 109.5
H64A C64 H64C 109.5
H64B C64 H64C 109.5
O19 C65 H65A 109.5
O19 C65 H65B 109.5
H65A C65 H65B 109.5
O19 C65 H65C 109.5
H65A C65 H65C 109.5
H65B C65 H65C 109.5
O20 C66 H66A 109.5
O20 C66 H66B 109.5
H66A C66 H66B 109.5
O20 C66 H66C 109.5
H66A C66 H66C 109.5
H66B C66 H66C 109.5
C67 O21 H21 109.5
O21 C67 H67A 109.5
O21 C67 H67B 109.5
H67A C67 H67B 109.5
O21 C67 H67C 109.5
H67A C67 H67C 109.5
H67B C67 H67C 109.5
C68 O22 H22 109.5
O22 C68 H68A 109.5
O22 C68 H68B 109.5
H68A C68 H68B 109.5
O22 C68 H68C 109.5
H68A C68 H68C 109.5
H68B C68 H68C 109.5
C69 O23 H23A 109.5
O23 C69 H69A 109.5
O23 C69 H69B 109.5
H69A C69 H69B 109.5
O23 C69 H69C 109.5
H69A C69 H69C 109.5
H69B C69 H69C 109.5

loop_
_geom_bond_atom_site_label_1
_geom_bond_atom_site_label_2
_geom_bond_distance
O1 C2 1.359(4)
O1 C1 1.426(5)
O2 C10 1.236(3)
O3 C11 1.223(4)
O4 C22 1.384(4)
O4 C21 1.428(4)
O5 C20 1.377(4)
O5 C21 1.435(4)
O6 C15 1.356(4)
O6 C14 1.470(4)
O7 C15 1.212(4)
O8 C27 1.370(4)
O8 C31 1.429(4)
O9 C28 1.392(3)
O9 C32 1.446(4)
O10 C29 1.369(3)
O10 C33 1.428(4)
O11 C35 1.379(4)
O11 C34 1.432(4)
O12 C43 1.244(4)
O13 C44 1.226(4)
O14 C55 1.380(4)
O14 C54 1.425(5)
O15 C53 1.373(4)
O15 C54 1.417(5)
O16 C48 1.372(4)
O16 C47 1.460(4)
O17 C48 1.198(4)
O18 C60 1.373(4)
O18 C64 1.423(4)
O19 C61 1.385(3)
O19 C65 1.431(4)
O20 C62 1.372(4)
O20 C66 1.429(4)
N1 C6 1.339(4)
N1 C5 1.391(4)
N1 H1 0.92(4)
N2 C11 1.349(4)
N2 C12 1.467(4)
N2 H2 1.00(4)
N3 C39 1.345(4)
N3 C38 1.386(4)
N3 H3A 0.91(4)
N4 C44 1.344(4)
N4 C45 1.471(4)
N4 H4A 0.87(4)
C1 H1A 0.9800
C1 H1B 0.9800
C1 H1C 0.9800
C2 C3 1.398(5)
C2 C9 1.402(4)
C3 C4 1.386(5)
C3 H3 0.9500
C4 C5 1.388(4)
C4 H4 0.9500
C5 C8 1.402(4)
C6 C7 1.406(4)
C6 H6 0.9500
C7 C10 1.421(4)
C7 C8 1.453(4)
C8 C9 1.407(4)
C9 H9 0.9500
C10 C11 1.543(4)
C12 C24 1.525(5)
C12 C13 1.534(4)
C12 H12 1.0000
C13 C16 1.517(4)
C13 C14 1.531(5)
C13 H13 1.0000
C14 H14A 0.9900
C14 H14B 0.9900
C15 C16 1.506(4)
C16 C17 1.529(4)
C16 H16 1.0000
C17 C18 1.524(4)
C17 C25 1.528(4)
C17 H17 1.0000
C18 C19 1.408(4)
C18 C24 1.412(4)
C19 C20 1.382(4)
C19 H19 0.9500
C20 C22 1.372(5)
C21 H21A 0.9900
C21 H21B 0.9900
C22 C23 1.361(5)
C23 C24 1.406(4)
C23 H23 0.9500
C25 C30 1.391(4)
C25 C26 1.395(4)
C26 C27 1.400(4)
C26 H26 0.9500
C27 C28 1.397(4)
C28 C29 1.390(4)
C29 C30 1.393(4)
C30 H30 0.9500
C31 H31A 0.9800
C31 H31B 0.9800
C31 H31C 0.9800
C32 H32A 0.9800
C32 H32B 0.9800
C32 H32C 0.9800
C33 H33A 0.9800
C33 H33B 0.9800
C33 H33C 0.9800
C34 H34A 0.9800
C34 H34B 0.9800
C34 H34C 0.9800
C35 C42 1.386(4)
C35 C36 1.405(4)
C36 C37 1.386(5)
C36 H36 0.9500
C37 C38 1.401(4)
C37 H37 0.9500
C38 C41 1.404(4)
C39 C40 1.397(4)
C39 H39 0.9500
C40 C43 1.430(4)
C40 C41 1.455(4)
C41 C42 1.404(4)
C42 H42 0.9500
C43 C44 1.551(4)
C45 C57 1.530(4)
C45 C46 1.532(4)
C45 H45 1.0000
C46 C47 1.516(4)
C46 C49 1.520(4)
C46 H46 1.0000
C47 H47A 0.9900
C47 H47B 0.9900
C48 C49 1.512(4)
C49 C50 1.530(4)
C49 H49 1.0000
C50 C58 1.527(4)
C50 C51 1.528(4)
C50 H50 1.0000
C51 C57 1.399(4)
C51 C52 1.416(4)
C52 C53 1.361(4)
C52 H52 0.9500
C53 C55 1.395(5)
C54 H54A 0.9900
C54 H54B 0.9900
C55 C56 1.362(4)
C56 C57 1.423(4)
C56 H56 0.9500
C58 C59 1.397(4)
C58 C63 1.400(4)
C59 C60 1.391(4)
C59 H59 0.9500
C60 C61 1.397(4)
C61 C62 1.393(4)
C62 C63 1.393(4)
C63 H63 0.9500
C64 H64A 0.9800
C64 H64B 0.9800
C64 H64C 0.9800
C65 H65A 0.9800
C65 H65B 0.9800
C65 H65C 0.9800
C66 H66A 0.9800
C66 H66B 0.9800
C66 H66C 0.9800
O21 C67 1.411(6)
O21 H21 0.8400
C67 H67A 0.9800
C67 H67B 0.9800
C67 H67C 0.9800
O22 C68 1.405(7)
O22 H22 0.8400
C68 H68A 0.9800
C68 H68B 0.9800
C68 H68C 0.9800
O23 C69 1.428(7)
O23 H23A 0.8400
C69 H69A 0.9800
C69 H69B 0.9800
C69 H69C 0.9800

loop_
_geom_torsion_atom_site_label_1
_geom_torsion_atom_site_label_2
_geom_torsion_atom_site_label_3
_geom_torsion_atom_site_label_4
_geom_torsion
C1 O1 C2 C3 179.9(3)
C1 O1 C2 C9 1.9(5)
O1 C2 C3 C4 -176.4(3)
C9 C2 C3 C4 1.7(5)
C2 C3 C4 C5 -0.8(5)
C3 C4 C5 N1 179.4(3)
C3 C4 C5 C8 -0.9(5)
C6 N1 C5 C4 179.1(3)
C6 N1 C5 C8 -0.6(4)
C5 N1 C6 C7 -0.4(4)
N1 C6 C7 C10 -170.1(3)
N1 C6 C7 C8 1.2(4)
C4 C5 C8 C9 1.6(5)
N1 C5 C8 C9 -178.7(3)
C4 C5 C8 C7 -178.4(3)
N1 C5 C8 C7 1.3(3)
C6 C7 C8 C5 -1.5(3)
C10 C7 C8 C5 170.1(3)
C6 C7 C8 C9 178.4(3)
C10 C7 C8 C9 -9.9(5)
O1 C2 C9 C8 176.9(3)
C3 C2 C9 C8 -1.0(5)
C5 C8 C9 C2 -0.6(4)
C7 C8 C9 C2 179.4(3)
C6 C7 C10 O2 164.5(3)
C8 C7 C10 O2 -5.2(5)
C6 C7 C10 C11 -16.9(5)
C8 C7 C10 C11 173.3(3)
C12 N2 C11 O3 4.4(5)
C12 N2 C11 C10 -178.7(3)
O2 C10 C11 O3 -173.4(3)
C7 C10 C11 O3 8.0(5)
O2 C10 C11 N2 9.7(4)
C7 C10 C11 N2 -168.9(3)
C11 N2 C12 C24 139.2(3)
C11 N2 C12 C13 -97.3(3)
N2 C12 C13 C16 -80.5(3)
C24 C12 C13 C16 41.5(3)
N2 C12 C13 C14 37.2(4)
C24 C12 C13 C14 159.1(3)
C15 O6 C14 C13 22.4(3)
C16 C13 C14 O6 -34.4(3)
C12 C13 C14 O6 -156.9(2)
C14 O6 C15 O7 178.7(3)
C14 O6 C15 C16 -0.3(3)
O7 C15 C16 C13 159.0(3)
O6 C15 C16 C13 -22.1(3)
O7 C15 C16 C17 33.1(5)
O6 C15 C16 C17 -148.0(3)
C14 C13 C16 C15 34.0(3)
C12 C13 C16 C15 162.6(2)
C14 C13 C16 C17 165.1(2)
C12 C13 C16 C17 -66.3(3)
C15 C16 C17 C18 176.5(2)
C13 C16 C17 C18 55.1(3)
C15 C16 C17 C25 52.3(4)
C13 C16 C17 C25 -69.1(3)
C25 C17 C18 C19 -79.5(3)
C16 C17 C18 C19 155.0(2)
C25 C17 C18 C24 99.6(3)
C16 C17 C18 C24 -25.9(4)
C24 C18 C19 C20 1.3(4)
C17 C18 C19 C20 -179.5(3)
C21 O5 C20 C22 13.3(3)
C21 O5 C20 C19 -167.6(3)
C18 C19 C20 C22 -1.7(4)
C18 C19 C20 O5 179.3(3)
C22 O4 C21 O5 22.7(3)
C20 O5 C21 O4 -22.1(3)
O5 C20 C22 C23 179.4(3)
C19 C20 C22 C23 0.2(5)
O5 C20 C22 O4 0.8(4)
C19 C20 C22 O4 -178.4(3)
C21 O4 C22 C23 166.9(3)
C21 O4 C22 C20 -14.6(3)
C20 C22 C23 C24 1.6(5)
O4 C22 C23 C24 179.9(3)
C22 C23 C24 C18 -1.9(4)
C22 C23 C24 C12 173.4(3)
C19 C18 C24 C23 0.5(4)
C17 C18 C24 C23 -178.7(3)
C19 C18 C24 C12 -174.5(3)
C17 C18 C24 C12 6.3(4)
N2 C12 C24 C23 -64.3(3)
C13 C12 C24 C23 171.3(3)
N2 C12 C24 C18 110.9(3)
C13 C12 C24 C18 -13.5(4)
C18 C17 C25 C30 148.3(3)
C16 C17 C25 C30 -90.0(3)
C18 C17 C25 C26 -29.8(4)
C16 C17 C25 C26 91.9(3)
C30 C25 C26 C27 1.5(4)
C17 C25 C26 C27 179.6(3)
C31 O8 C27 C28 -175.5(3)
C31 O8 C27 C26 2.8(5)
C25 C26 C27 O8 -178.6(3)
C25 C26 C27 C28 -0.3(5)
C32 O9 C28 C29 -93.1(3)
C32 O9 C28 C27 86.4(4)
O8 C27 C28 C29 176.7(3)
C26 C27 C28 C29 -1.7(5)
O8 C27 C28 O9 -2.7(4)
C26 C27 C28 O9 178.8(3)
C33 O10 C29 C28 164.1(3)
C33 O10 C29 C30 -14.8(5)
O9 C28 C29 O10 3.0(4)
C27 C28 C29 O10 -176.5(3)
O9 C28 C29 C30 -178.1(3)
C27 C28 C29 C30 2.5(5)
C26 C25 C30 C29 -0.8(5)
C17 C25 C30 C29 -178.9(3)
O10 C29 C30 C25 177.6(3)
C28 C29 C30 C25 -1.3(5)
C34 O11 C35 C42 167.5(3)
C34 O11 C35 C36 -13.8(4)
O11 C35 C36 C37 -179.5(3)
C42 C35 C36 C37 -0.9(5)
C35 C36 C37 C38 -0.7(5)
C39 N3 C38 C37 174.3(3)
C39 N3 C38 C41 -1.1(3)
C36 C37 C38 N3 -174.6(3)
C36 C37 C38 C41 0.2(5)
C38 N3 C39 C40 0.9(3)
N3 C39 C40 C43 -176.5(3)
N3 C39 C40 C41 -0.3(3)
N3 C38 C41 C42 177.7(3)
C37 C38 C41 C42 1.9(4)
N3 C38 C41 C40 0.9(3)
C37 C38 C41 C40 -174.9(3)
C39 C40 C41 C38 -0.4(3)
C43 C40 C41 C38 176.1(3)
C39 C40 C41 C42 -176.6(3)
C43 C40 C41 C42 -0.1(5)
O11 C35 C42 C41 -178.3(2)
C36 C35 C42 C41 3.0(4)
C38 C41 C42 C35 -3.5(4)
C40 C41 C42 C35 172.4(3)
C39 C40 C43 O12 -179.9(3)
C41 C40 C43 O12 4.6(5)
C39 C40 C43 C44 -0.1(5)
C41 C40 C43 C44 -175.7(3)
C45 N4 C44 O13 4.0(5)
C45 N4 C44 C43 -175.8(2)
O12 C43 C44 O13 -178.4(3)
C40 C43 C44 O13 1.9(4)
O12 C43 C44 N4 1.4(4)
C40 C43 C44 N4 -178.4(3)
C44 N4 C45 C57 142.7(3)
C44 N4 C45 C46 -96.9(3)
N4 C45 C46 C47 49.4(4)
C57 C45 C46 C47 169.7(3)
N4 C45 C46 C49 -67.7(3)
C57 C45 C46 C49 52.6(3)
C48 O16 C47 C46 16.5(3)
C49 C46 C47 O16 -29.1(3)
C45 C46 C47 O16 -149.7(3)
C47 O16 C48 O17 178.7(3)
C47 O16 C48 C49 3.6(3)
O17 C48 C49 C46 163.3(3)
O16 C48 C49 C46 -22.1(3)
O17 C48 C49 C50 35.2(5)
O16 C48 C49 C50 -150.2(3)
C47 C46 C49 C48 30.8(3)
C45 C46 C49 C48 158.1(2)
C47 C46 C49 C50 164.0(2)
C45 C46 C49 C50 -68.6(3)
C48 C49 C50 C58 43.4(4)
C46 C49 C50 C58 -80.4(3)
C48 C49 C50 C51 170.5(3)
C46 C49 C50 C51 46.6(3)
C58 C50 C51 C57 112.6(3)
C49 C50 C51 C57 -15.9(4)
C58 C50 C51 C52 -67.4(3)
C49 C50 C51 C52 164.1(3)
C57 C51 C52 C53 -0.2(4)
C50 C51 C52 C53 179.7(3)
C51 C52 C53 O15 178.7(3)
C51 C52 C53 C55 -1.2(5)
C54 O15 C53 C52 -172.0(4)
C54 O15 C53 C55 7.9(4)
C53 O15 C54 O14 -13.2(5)
C55 O14 C54 O15 13.4(5)
C54 O14 C55 C56 170.9(4)
C54 O14 C55 C53 -8.3(4)
C52 C53 C55 C56 0.9(5)
O15 C53 C55 C56 -179.0(3)
C52 C53 C55 O14 -179.8(3)
O15 C53 C55 O14 0.3(4)
O14 C55 C56 C57 -178.3(3)
C53 C55 C56 C57 0.8(5)
C52 C51 C57 C56 1.9(4)
C50 C51 C57 C56 -178.0(3)
C52 C51 C57 C45 -174.3(3)
C50 C51 C57 C45 5.7(4)
C55 C56 C57 C51 -2.2(4)
C55 C56 C57 C45 174.3(3)
N4 C45 C57 C51 98.9(3)
C46 C45 C57 C51 -23.9(4)
N4 C45 C57 C56 -77.5(3)
C46 C45 C57 C56 159.7(3)
C51 C50 C58 C59 -34.1(4)
C49 C50 C58 C59 90.9(3)
C51 C50 C58 C63 143.9(3)
C49 C50 C58 C63 -91.2(3)
C63 C58 C59 C60 1.6(4)
C50 C58 C59 C60 179.5(3)
C64 O18 C60 C59 1.7(4)
C64 O18 C60 C61 -176.6(3)
C58 C59 C60 O18 -178.0(3)
C58 C59 C60 C61 0.3(4)
C65 O19 C61 C62 75.3(4)
C65 O19 C61 C60 -108.7(4)
O18 C60 C61 O19 -0.1(4)
C59 C60 C61 O19 -178.6(3)
O18 C60 C61 C62 175.9(2)
C59 C60 C61 C62 -2.5(4)
C66 O20 C62 C63 -31.8(4)
C66 O20 C62 C61 149.0(3)
O19 C61 C62 O20 -1.9(4)
C60 C61 C62 O20 -177.9(3)
O19 C61 C62 C63 178.8(3)
C60 C61 C62 C63 2.8(4)
O20 C62 C63 C58 180.0(3)
C61 C62 C63 C58 -0.8(4)
C59 C58 C63 C62 -1.4(4)
C50 C58 C63 C62 -179.3(3)
